data_4131643
loop_
_publ_author_name
'Good, Steffen N.'
'Sharpe, Robert J.'
'Johnson, Jeffrey S.'

_publ_section_title
;
 Highly Functionalized Tricyclic Oxazinanones via Pairwise Oxidative
 Dearomatization and N-Hydroxycarbamate Dehydrogenation: Molecular
 Diversity Inspired by Tetrodotoxin.
;
_journal_issue 36
_journal_name_full 'Journal of the American Chemical Society'
_journal_page_first 12422
_journal_page_last 12425
_journal_paper_doi 10.1021/jacs.7b07745
_journal_volume 139
_journal_year 2017
_chemical_formula_moiety 'C33 H35 N O7 Si'
_chemical_formula_sum 'C33 H35 N O7 Si'
_chemical_formula_weight 585.71
_space_group_crystal_system triclinic
_space_group_IT_number 2
_space_group_name_Hall '-P 1'
_space_group_name_H-M_alt 'P -1'
_atom_sites_solution_hydrogens mixed
_atom_sites_solution_primary iterative
_audit_creation_date 2015-07-14
_audit_creation_method
;
Olex2 1.2
(compiled 2015.01.26 svn.r3150 for OlexSys, GUI svn.r4998)
;
_cell_angle_alpha 78.033(3)
_cell_angle_beta 88.852(3)
_cell_angle_gamma 69.725(3)
_cell_formula_units_Z 2
_cell_length_a 9.9577(6)
_cell_length_b 9.9793(7)
_cell_length_c 16.4948(10)
_cell_measurement_reflns_used 9614
_cell_measurement_temperature 100
_cell_measurement_theta_max 68.08
_cell_measurement_theta_min 4.74
_cell_volume 1501.73(17)
_computing_cell_refinement 'SAINT v8.34A (Bruker, 2013)'
_computing_data_reduction 'SAINT v8.34A (Bruker, 2013)'
_computing_molecular_graphics 'Olex2 (Dolomanov et al., 2009)'
_computing_publication_material 'Olex2 (Dolomanov et al., 2009)'
_computing_structure_refinement 'XL (Sheldrick, 2008)'
_computing_structure_solution 'olex2.solve (Bourhis et al., 2015)'
_diffrn_ambient_temperature 100
_diffrn_measured_fraction_theta_full 0.973
_diffrn_measured_fraction_theta_max 0.972
_diffrn_measurement_device_type 'Bruker APEX-II CCD'
_diffrn_measurement_method '\f and \w scans'
_diffrn_radiation_type CuK\a
_diffrn_radiation_wavelength 1.54178
_diffrn_reflns_av_R_equivalents 0.0352
_diffrn_reflns_av_unetI/netI 0.0312
_diffrn_reflns_Laue_measured_fraction_full 0.973
_diffrn_reflns_Laue_measured_fraction_max 0.972
_diffrn_reflns_limit_h_max 11
_diffrn_reflns_limit_h_min -11
_diffrn_reflns_limit_k_max 11
_diffrn_reflns_limit_k_min -10
_diffrn_reflns_limit_l_max 19
_diffrn_reflns_limit_l_min -19
_diffrn_reflns_number 19832
_diffrn_reflns_point_group_measured_fraction_full 0.973
_diffrn_reflns_point_group_measured_fraction_max 0.972
_diffrn_reflns_theta_full 67.679
_diffrn_reflns_theta_max 68.192
_diffrn_reflns_theta_min 2.743
_diffrn_standards_number 0
_exptl_absorpt_coefficient_mu 1.100
_exptl_absorpt_correction_T_max 0.9318
_exptl_absorpt_correction_T_min 0.8496
_exptl_absorpt_correction_type numerical
_exptl_absorpt_process_details
;
SADABS-2014/5 (Bruker,2014/5) was used for absorption correction.
wR2(int) was 0.0598 before and 0.0469 after correction.
The Ratio of minimum to maximum transmission is 0.9118.
The \l/2 correction factor is 0.00150.
;
_exptl_crystal_colour 'clear colourless'
_exptl_crystal_colour_lustre clear
_exptl_crystal_colour_primary colourless
_exptl_crystal_density_diffrn 1.295
_exptl_crystal_description block
_exptl_crystal_F_000 620
_exptl_crystal_size_max 0.218
_exptl_crystal_size_mid 0.113
_exptl_crystal_size_min 0.113
_refine_diff_density_max 0.437
_refine_diff_density_min -0.324
_refine_diff_density_rms 0.043
_refine_ls_extinction_method none
_refine_ls_goodness_of_fit_ref 1.027
_refine_ls_hydrogen_treatment mixed
_refine_ls_matrix_type full
_refine_ls_number_parameters 386
_refine_ls_number_reflns 5324
_refine_ls_number_restraints 0
_refine_ls_restrained_S_all 1.027
_refine_ls_R_factor_all 0.0420
_refine_ls_R_factor_gt 0.0369
_refine_ls_shift/su_max 0.000
_refine_ls_shift/su_mean 0.000
_refine_ls_structure_factor_coef Fsqd
_refine_ls_weighting_details 'w=1/[\s^2^(Fo^2^)+(0.0500P)^2^+0.6014P] where P=(Fo^2^+2Fc^2^)/3'
_refine_ls_weighting_scheme calc
_refine_ls_wR_factor_gt 0.0926
_refine_ls_wR_factor_ref 0.0961
_reflns_Friedel_coverage 0.000
_reflns_number_gt 4717
_reflns_number_total 5324
_reflns_threshold_expression 'I > 2\s(I)'
_cod_data_source_file ja7b07745_si_006.cif
_cod_data_source_block x1507004
_cod_database_code 4131643
_shelx_space_group_comment
;
The symmetry employed for this shelxl refinement is uniquely defined
by the following loop, which should always be used as a source of
symmetry information in preference to the above space-group names.
They are only intended as comments.
;
_shelx_estimated_absorpt_t_max 0.886
_shelx_estimated_absorpt_t_min 0.795
_olex2_refinement_description
;
1. Fixed Uiso
 At 1.2 times of:
  All C(H) groups, All C(H,H) groups
 At 1.5 times of:
  All C(H,H,H) groups
2.a Secondary CH2 refined with riding coordinates:
 C15(H15A,H15B), C22(H22A,H22B), C25(H25A,H25B), C32(H32A,H32B)
2.b Aromatic/amide H refined with riding coordinates:
 C3(H3), C4(H4), C5(H5), C6(H6), C7(H7), C9(H9), C10(H10), C11(H11), C12(H12),
 C13(H13), C27(H27), C28(H28), C34(H34), C35(H35), C36(H36), C37(H37), C38(H38)
2.c Idealised Me refined as rotating group:
 C40(H40A,H40B,H40C), C41(H41A,H41B,H41C), C42(H42A,H42B,H42C)
;
_shelx_shelxl_version_number 2014/7
_olex2_submission_special_instructions 'No special instructions were received'

loop_
_space_group_symop_operation_xyz
'x, y, z'
'-x, -y, -z'

loop_
_atom_site_label
_atom_site_type_symbol
_atom_site_fract_x
_atom_site_fract_y
_atom_site_fract_z
_atom_site_U_iso_or_equiv
_atom_site_adp_type
_atom_site_occupancy
_atom_site_site_symmetry_order
_atom_site_calc_flag
_atom_site_refinement_flags_posn
Si1 Si 0.25219(4) 0.45614(4) 0.32125(2) 0.01717(11) Uani 1 1 d .
C2 C 0.22784(16) 0.28121(17) 0.37507(9) 0.0206(3) Uani 1 1 d .
C3 C 0.13352(16) 0.23040(17) 0.33897(10) 0.0233(3) Uani 1 1 d .
H3 H 0.0848 0.2841 0.2870 0.028 Uiso 1 1 calc R
C4 C 0.10982(17) 0.10336(19) 0.37746(11) 0.0289(4) Uani 1 1 d .
H4 H 0.0452 0.0714 0.3519 0.035 Uiso 1 1 calc R
C5 C 0.18030(19) 0.02358(19) 0.45288(12) 0.0333(4) Uani 1 1 d .
H5 H 0.1646 -0.0635 0.4792 0.040 Uiso 1 1 calc R
C6 C 0.2742(2) 0.0713(2) 0.48998(11) 0.0328(4) Uani 1 1 d .
H6 H 0.3228 0.0168 0.5418 0.039 Uiso 1 1 calc R
C7 C 0.29732(18) 0.19885(19) 0.45153(10) 0.0269(3) Uani 1 1 d .
H7 H 0.3615 0.2305 0.4777 0.032 Uiso 1 1 calc R
C8 C 0.44672(15) 0.43172(17) 0.33382(9) 0.0198(3) Uani 1 1 d .
C9 C 0.49526(17) 0.54661(18) 0.33609(10) 0.0242(3) Uani 1 1 d .
H9 H 0.4274 0.6424 0.3318 0.029 Uiso 1 1 calc R
C10 C 0.64066(17) 0.52393(19) 0.34444(10) 0.0269(3) Uani 1 1 d .
H10 H 0.6712 0.6036 0.3461 0.032 Uiso 1 1 calc R
C11 C 0.74072(16) 0.38503(19) 0.35031(10) 0.0260(3) Uani 1 1 d .
H11 H 0.8401 0.3690 0.3567 0.031 Uiso 1 1 calc R
C12 C 0.69613(17) 0.26962(18) 0.34694(9) 0.0247(3) Uani 1 1 d .
H12 H 0.7649 0.1745 0.3503 0.030 Uiso 1 1 calc R
C13 C 0.55069(16) 0.29241(17) 0.33867(9) 0.0221(3) Uani 1 1 d .
H13 H 0.5212 0.2123 0.3363 0.027 Uiso 1 1 calc R
O14 O 0.20250(11) 0.48839(12) 0.22214(6) 0.0219(2) Uani 1 1 d .
C15 C 0.27224(16) 0.40515(17) 0.16391(9) 0.0214(3) Uani 1 1 d .
H15A H 0.2412 0.3200 0.1679 0.026 Uiso 1 1 calc R
H15B H 0.3773 0.3685 0.1757 0.026 Uiso 1 1 calc R
C16 C 0.23468(15) 0.50069(16) 0.07777(9) 0.0193(3) Uani 1 1 d .
O17 O 0.33676(11) 0.58176(11) 0.06345(6) 0.0200(2) Uani 1 1 d .
N18 N 0.29198(13) 0.70166(14) -0.00700(8) 0.0205(3) Uani 1 1 d .
C19 C 0.18631(16) 0.68253(17) -0.06369(9) 0.0214(3) Uani 1 1 d .
C20 C 0.25656(15) 0.52358(17) -0.07320(9) 0.0200(3) Uani 1 1 d .
O21 O 0.20696(11) 0.48481(13) -0.14280(6) 0.0250(2) Uani 1 1 d .
C22 C 0.35417(16) 0.47821(18) -0.13818(9) 0.0238(3) Uani 1 1 d .
H22A H 0.3806 0.5543 -0.1766 0.029 Uiso 1 1 calc R
H22B H 0.4304 0.3805 -0.1248 0.029 Uiso 1 1 calc R
C23 C 0.27001(15) 0.41660(17) 0.00848(9) 0.0200(3) Uani 1 1 d .
O24 O 0.30333(13) 0.28680(12) 0.01620(7) 0.0281(3) Uani 1 1 d .
C25 C 0.16055(17) 0.78960(19) -0.14864(10) 0.0282(4) Uani 1 1 d .
H25A H 0.2469 0.8165 -0.1603 0.034 Uiso 1 1 calc R
H25B H 0.1487 0.7386 -0.1920 0.034 Uiso 1 1 calc R
O26 O 0.04015(13) 0.91904(14) -0.15505(8) 0.0346(3) Uani 1 1 d .
H26 H 0.057(3) 0.966(3) -0.1214(15) 0.049(7) Uiso 1 1 d .
C27 C 0.05493(16) 0.69165(17) -0.01394(10) 0.0224(3) Uani 1 1 d .
H27 H -0.0387 0.7565 -0.0340 0.027 Uiso 1 1 calc R
C28 C 0.08166(16) 0.60158(17) 0.05998(9) 0.0212(3) Uani 1 1 d .
H28 H 0.0097 0.6009 0.0986 0.025 Uiso 1 1 calc R
C29 C 0.25880(16) 0.83606(17) 0.01562(10) 0.0235(3) Uani 1 1 d .
O30 O 0.18379(13) 0.95083(12) -0.02795(8) 0.0322(3) Uani 1 1 d .
O31 O 0.32971(12) 0.82459(12) 0.08551(7) 0.0259(2) Uani 1 1 d .
C32 C 0.31294(19) 0.96510(19) 0.10646(13) 0.0346(4) Uani 1 1 d .
H32A H 0.2188 1.0042 0.1303 0.042 Uiso 1 1 calc R
H32B H 0.3172 1.0366 0.0559 0.042 Uiso 1 1 calc R
C33 C 0.43118(17) 0.94182(17) 0.16822(11) 0.0258(3) Uani 1 1 d .
C34 C 0.57273(18) 0.9093(2) 0.14531(11) 0.0313(4) Uani 1 1 d .
H34 H 0.5958 0.8963 0.0906 0.038 Uiso 1 1 calc R
C35 C 0.67947(19) 0.8959(2) 0.20198(13) 0.0377(4) Uani 1 1 d .
H35 H 0.7756 0.8741 0.1860 0.045 Uiso 1 1 calc R
C36 C 0.6469(2) 0.9142(2) 0.28153(13) 0.0400(4) Uani 1 1 d .
H36 H 0.7205 0.9057 0.3201 0.048 Uiso 1 1 calc R
C37 C 0.5075(2) 0.9448(2) 0.30514(12) 0.0409(5) Uani 1 1 d .
H37 H 0.4850 0.9566 0.3601 0.049 Uiso 1 1 calc R
C38 C 0.4003(2) 0.95825(19) 0.24837(12) 0.0334(4) Uani 1 1 d .
H38 H 0.3045 0.9790 0.2648 0.040 Uiso 1 1 calc R
C39 C 0.12295(16) 0.61644(17) 0.35903(10) 0.0218(3) Uani 1 1 d .
C40 C 0.17356(19) 0.6197(2) 0.44578(10) 0.0307(4) Uani 1 1 d .
H40A H 0.1902 0.5246 0.4831 0.046 Uiso 1 1 calc GR
H40B H 0.0999 0.6959 0.4675 0.046 Uiso 1 1 calc GR
H40C H 0.2629 0.6407 0.4421 0.046 Uiso 1 1 calc GR
C41 C -0.02357(17) 0.59556(19) 0.36536(11) 0.0293(4) Uani 1 1 d .
H41A H -0.0577 0.5936 0.3104 0.044 Uiso 1 1 calc GR
H41B H -0.0928 0.6767 0.3858 0.044 Uiso 1 1 calc GR
H41C H -0.0134 0.5031 0.4039 0.044 Uiso 1 1 calc GR
C42 C 0.10445(18) 0.76147(18) 0.29823(11) 0.0294(4) Uani 1 1 d .
H42A H 0.1958 0.7785 0.2955 0.044 Uiso 1 1 calc GR
H42B H 0.0315 0.8416 0.3174 0.044 Uiso 1 1 calc GR
H42C H 0.0743 0.7569 0.2430 0.044 Uiso 1 1 calc GR

loop_
_atom_site_aniso_label
_atom_site_aniso_U_11
_atom_site_aniso_U_22
_atom_site_aniso_U_33
_atom_site_aniso_U_23
_atom_site_aniso_U_13
_atom_site_aniso_U_12
Si1 0.0189(2) 0.0160(2) 0.0179(2) -0.00235(15) 0.00177(14) -0.00853(15)
C2 0.0214(7) 0.0178(7) 0.0237(7) -0.0049(6) 0.0065(6) -0.0083(6)
C3 0.0207(7) 0.0206(8) 0.0301(8) -0.0080(6) 0.0057(6) -0.0080(6)
C4 0.0247(8) 0.0237(9) 0.0447(10) -0.0135(7) 0.0103(7) -0.0133(7)
C5 0.0381(9) 0.0204(8) 0.0432(10) -0.0037(7) 0.0155(8) -0.0151(7)
C6 0.0408(10) 0.0256(9) 0.0287(9) 0.0029(7) 0.0044(7) -0.0128(8)
C7 0.0304(8) 0.0243(8) 0.0267(8) -0.0026(6) 0.0025(6) -0.0122(7)
C8 0.0211(7) 0.0218(8) 0.0173(7) -0.0021(6) 0.0019(5) -0.0096(6)
C9 0.0245(8) 0.0215(8) 0.0276(8) -0.0057(6) 0.0042(6) -0.0093(6)
C10 0.0277(8) 0.0283(9) 0.0315(9) -0.0088(7) 0.0036(6) -0.0169(7)
C11 0.0202(7) 0.0343(9) 0.0249(8) -0.0047(7) 0.0009(6) -0.0124(7)
C12 0.0238(8) 0.0233(8) 0.0222(8) 0.0005(6) 0.0009(6) -0.0053(6)
C13 0.0246(8) 0.0193(8) 0.0232(7) -0.0009(6) 0.0018(6) -0.0107(6)
O14 0.0247(5) 0.0211(6) 0.0188(5) -0.0039(4) 0.0007(4) -0.0071(4)
C15 0.0269(8) 0.0175(7) 0.0197(7) -0.0033(6) 0.0011(6) -0.0080(6)
C16 0.0217(7) 0.0171(7) 0.0207(7) -0.0022(6) 0.0010(6) -0.0099(6)
O17 0.0209(5) 0.0149(5) 0.0228(5) 0.0025(4) -0.0036(4) -0.0080(4)
N18 0.0220(6) 0.0148(6) 0.0225(6) 0.0027(5) -0.0020(5) -0.0073(5)
C19 0.0200(7) 0.0205(8) 0.0223(7) -0.0003(6) -0.0017(6) -0.0076(6)
C20 0.0193(7) 0.0219(8) 0.0191(7) -0.0021(6) -0.0010(5) -0.0089(6)
O21 0.0238(5) 0.0333(6) 0.0205(5) -0.0067(5) 0.0004(4) -0.0127(5)
C22 0.0215(7) 0.0282(9) 0.0222(7) -0.0043(6) 0.0015(6) -0.0098(6)
C23 0.0182(7) 0.0211(8) 0.0221(7) -0.0030(6) 0.0011(5) -0.0096(6)
O24 0.0411(7) 0.0181(6) 0.0262(6) -0.0049(4) 0.0037(5) -0.0119(5)
C25 0.0265(8) 0.0256(9) 0.0259(8) 0.0044(7) -0.0015(6) -0.0064(7)
O26 0.0310(6) 0.0263(7) 0.0350(7) 0.0076(5) -0.0079(5) -0.0033(5)
C27 0.0183(7) 0.0208(8) 0.0273(8) -0.0043(6) -0.0021(6) -0.0062(6)
C28 0.0201(7) 0.0232(8) 0.0228(7) -0.0062(6) 0.0029(6) -0.0099(6)
C29 0.0208(7) 0.0192(8) 0.0300(8) -0.0015(6) 0.0014(6) -0.0085(6)
O30 0.0324(6) 0.0166(6) 0.0415(7) 0.0016(5) -0.0066(5) -0.0050(5)
O31 0.0267(6) 0.0153(5) 0.0352(6) -0.0049(4) -0.0043(5) -0.0070(4)
C32 0.0338(9) 0.0171(8) 0.0532(11) -0.0124(8) -0.0043(8) -0.0062(7)
C33 0.0276(8) 0.0140(7) 0.0384(9) -0.0079(6) 0.0040(7) -0.0093(6)
C34 0.0331(9) 0.0293(9) 0.0344(9) -0.0100(7) 0.0099(7) -0.0129(7)
C35 0.0270(9) 0.0323(10) 0.0559(12) -0.0108(8) 0.0041(8) -0.0123(7)
C36 0.0480(11) 0.0259(10) 0.0480(11) -0.0096(8) -0.0117(9) -0.0133(8)
C37 0.0674(13) 0.0287(10) 0.0340(10) -0.0137(8) 0.0093(9) -0.0225(9)
C38 0.0380(9) 0.0236(9) 0.0459(10) -0.0163(8) 0.0177(8) -0.0156(7)
C39 0.0223(7) 0.0182(8) 0.0270(8) -0.0065(6) 0.0045(6) -0.0088(6)
C40 0.0358(9) 0.0324(9) 0.0292(9) -0.0141(7) 0.0072(7) -0.0144(7)
C41 0.0224(8) 0.0248(9) 0.0424(10) -0.0104(7) 0.0080(7) -0.0091(7)
C42 0.0288(8) 0.0180(8) 0.0402(9) -0.0040(7) 0.0022(7) -0.0082(6)

loop_
_atom_type_symbol
_atom_type_description
_atom_type_scat_dispersion_real
_atom_type_scat_dispersion_imag
_atom_type_scat_source
C C 0.0181 0.0091 'International Tables Vol C Tables 4.2.6.8 and 6.1.1.4'
H H 0.0000 0.0000 'International Tables Vol C Tables 4.2.6.8 and 6.1.1.4'
N N 0.0311 0.0180 'International Tables Vol C Tables 4.2.6.8 and 6.1.1.4'
O O 0.0492 0.0322 'International Tables Vol C Tables 4.2.6.8 and 6.1.1.4'
Si Si 0.2541 0.3302 'International Tables Vol C Tables 4.2.6.8 and 6.1.1.4'

loop_
_geom_angle_atom_site_label_1
_geom_angle_atom_site_label_2
_geom_angle_atom_site_label_3
_geom_angle
C2 Si1 C39 110.47(7)
C8 Si1 C2 108.13(7)
C8 Si1 C39 115.33(7)
O14 Si1 C2 108.22(6)
O14 Si1 C8 110.54(6)
O14 Si1 C39 103.93(6)
C3 C2 Si1 119.58(12)
C7 C2 Si1 123.08(12)
C7 C2 C3 117.32(14)
C2 C3 H3 119.2
C4 C3 C2 121.54(15)
C4 C3 H3 119.2
C3 C4 H4 120.0
C5 C4 C3 120.01(16)
C5 C4 H4 120.0
C4 C5 H5 120.2
C4 C5 C6 119.65(16)
C6 C5 H5 120.2
C5 C6 H6 119.9
C5 C6 C7 120.25(16)
C7 C6 H6 119.9
C2 C7 H7 119.4
C6 C7 C2 121.22(16)
C6 C7 H7 119.4
C9 C8 Si1 123.42(12)
C9 C8 C13 117.39(13)
C13 C8 Si1 119.16(11)
C8 C9 H9 119.2
C10 C9 C8 121.53(15)
C10 C9 H9 119.2
C9 C10 H10 120.1
C11 C10 C9 119.84(15)
C11 C10 H10 120.1
C10 C11 H11 120.0
C12 C11 C10 119.98(14)
C12 C11 H11 120.0
C11 C12 H12 119.9
C11 C12 C13 120.13(15)
C13 C12 H12 119.9
C8 C13 H13 119.4
C12 C13 C8 121.12(15)
C12 C13 H13 119.4
C15 O14 Si1 126.35(9)
O14 C15 H15A 109.9
O14 C15 H15B 109.9
O14 C15 C16 108.92(12)
H15A C15 H15B 108.3
C16 C15 H15A 109.9
C16 C15 H15B 109.9
C15 C16 C23 114.09(13)
O17 C16 C15 106.66(11)
O17 C16 C23 100.77(11)
O17 C16 C28 111.89(12)
C28 C16 C15 116.28(12)
C28 C16 C23 106.14(12)
N18 O17 C16 112.28(10)
O17 N18 C19 110.81(11)
C29 N18 O17 111.98(12)
C29 N18 C19 118.46(12)
N18 C19 C20 103.73(11)
N18 C19 C25 112.44(13)
N18 C19 C27 105.28(12)
C20 C19 C25 110.97(13)
C27 C19 C20 107.60(13)
C27 C19 C25 115.93(13)
O21 C20 C19 117.09(12)
O21 C20 C22 59.87(9)
O21 C20 C23 114.73(13)
C22 C20 C19 124.34(13)
C22 C20 C23 119.05(13)
C23 C20 C19 111.56(12)
C20 O21 C22 61.27(9)
C20 C22 H22A 117.9
C20 C22 H22B 117.9
O21 C22 C20 58.86(9)
O21 C22 H22A 117.9
O21 C22 H22B 117.9
H22A C22 H22B 115.0
C20 C23 C16 108.81(13)
O24 C23 C16 126.38(14)
O24 C23 C20 124.81(14)
C19 C25 H25A 108.6
C19 C25 H25B 108.6
H25A C25 H25B 107.5
O26 C25 C19 114.81(13)
O26 C25 H25A 108.6
O26 C25 H25B 108.6
C25 O26 H26 106.9(17)
C19 C27 H27 122.8
C28 C27 C19 114.35(13)
C28 C27 H27 122.8
C16 C28 H28 122.7
C27 C28 C16 114.66(13)
C27 C28 H28 122.7
O30 C29 N18 123.12(15)
O30 C29 O31 124.54(16)
O31 C29 N18 112.03(13)
C29 O31 C32 114.19(13)
O31 C32 H32A 110.0
O31 C32 H32B 110.0
O31 C32 C33 108.59(13)
H32A C32 H32B 108.4
C33 C32 H32A 110.0
C33 C32 H32B 110.0
C34 C33 C32 120.94(16)
C38 C33 C32 120.04(16)
C38 C33 C34 118.96(16)
C33 C34 H34 119.9
C35 C34 C33 120.17(17)
C35 C34 H34 119.9
C34 C35 H35 119.9
C36 C35 C34 120.27(17)
C36 C35 H35 119.9
C35 C36 H36 120.0
C35 C36 C37 120.04(18)
C37 C36 H36 120.0
C36 C37 H37 120.1
C36 C37 C38 119.73(18)
C38 C37 H37 120.1
C33 C38 C37 120.82(17)
C33 C38 H38 119.6
C37 C38 H38 119.6
C40 C39 Si1 110.35(11)
C40 C39 C41 108.38(13)
C41 C39 Si1 107.61(11)
C42 C39 Si1 111.43(11)
C42 C39 C40 110.41(14)
C42 C39 C41 108.53(13)
C39 C40 H40A 109.5
C39 C40 H40B 109.5
C39 C40 H40C 109.5
H40A C40 H40B 109.5
H40A C40 H40C 109.5
H40B C40 H40C 109.5
C39 C41 H41A 109.5
C39 C41 H41B 109.5
C39 C41 H41C 109.5
H41A C41 H41B 109.5
H41A C41 H41C 109.5
H41B C41 H41C 109.5
C39 C42 H42A 109.5
C39 C42 H42B 109.5
C39 C42 H42C 109.5
H42A C42 H42B 109.5
H42A C42 H42C 109.5
H42B C42 H42C 109.5

loop_
_geom_bond_atom_site_label_1
_geom_bond_atom_site_label_2
_geom_bond_distance
Si1 C2 1.8804(16)
Si1 C8 1.8769(15)
Si1 O14 1.6508(11)
Si1 C39 1.8862(16)
C2 C3 1.404(2)
C2 C7 1.398(2)
C3 H3 0.9500
C3 C4 1.391(2)
C4 H4 0.9500
C4 C5 1.382(3)
C5 H5 0.9500
C5 C6 1.389(3)
C6 H6 0.9500
C6 C7 1.392(2)
C7 H7 0.9500
C8 C9 1.397(2)
C8 C13 1.404(2)
C9 H9 0.9500
C9 C10 1.391(2)
C10 H10 0.9500
C10 C11 1.384(2)
C11 H11 0.9500
C11 C12 1.382(2)
C12 H12 0.9500
C12 C13 1.391(2)
C13 H13 0.9500
O14 C15 1.4140(18)
C15 H15A 0.9900
C15 H15B 0.9900
C15 C16 1.510(2)
C16 O17 1.4915(17)
C16 C23 1.520(2)
C16 C28 1.501(2)
O17 N18 1.4336(15)
N18 C19 1.5068(19)
N18 C29 1.394(2)
C19 C20 1.536(2)
C19 C25 1.541(2)
C19 C27 1.516(2)
C20 O21 1.4320(18)
C20 C22 1.467(2)
C20 C23 1.512(2)
O21 C22 1.4472(18)
C22 H22A 0.9900
C22 H22B 0.9900
C23 O24 1.200(2)
C25 H25A 0.9900
C25 H25B 0.9900
C25 O26 1.411(2)
O26 H26 0.85(3)
C27 H27 0.9500
C27 C28 1.326(2)
C28 H28 0.9500
C29 O30 1.214(2)
C29 O31 1.328(2)
O31 C32 1.466(2)
C32 H32A 0.9900
C32 H32B 0.9900
C32 C33 1.496(2)
C33 C34 1.395(2)
C33 C38 1.381(3)
C34 H34 0.9500
C34 C35 1.382(3)
C35 H35 0.9500
C35 C36 1.379(3)
C36 H36 0.9500
C36 C37 1.381(3)
C37 H37 0.9500
C37 C38 1.386(3)
C38 H38 0.9500
C39 C40 1.537(2)
C39 C41 1.542(2)
C39 C42 1.535(2)
C40 H40A 0.9800
C40 H40B 0.9800
C40 H40C 0.9800
C41 H41A 0.9800
C41 H41B 0.9800
C41 H41C 0.9800
C42 H42A 0.9800
C42 H42B 0.9800
C42 H42C 0.9800

loop_
_geom_hbond_atom_site_label_D
_geom_hbond_atom_site_label_H
_geom_hbond_atom_site_label_A
_geom_hbond_distance_DH
_geom_hbond_distance_HA
_geom_hbond_distance_DA
_geom_hbond_angle_DHA
O26 H26 O30 0.85(3) 1.96(3) 2.6930(19) 144(2)

loop_
_geom_torsion_atom_site_label_1
_geom_torsion_atom_site_label_2
_geom_torsion_atom_site_label_3
_geom_torsion_atom_site_label_4
_geom_torsion
Si1 C2 C3 C4 -178.56(12)
Si1 C2 C7 C6 178.78(13)
Si1 C8 C9 C10 -179.16(12)
Si1 C8 C13 C12 179.18(11)
Si1 O14 C15 C16 -156.29(10)
C2 Si1 C8 C9 -150.73(13)
C2 Si1 C8 C13 31.37(13)
C2 Si1 O14 C15 -67.34(13)
C2 Si1 C39 C40 75.75(12)
C2 Si1 C39 C41 -42.33(13)
C2 Si1 C39 C42 -161.21(11)
C2 C3 C4 C5 -0.3(2)
C3 C2 C7 C6 0.3(2)
C3 C4 C5 C6 0.3(2)
C4 C5 C6 C7 0.0(3)
C5 C6 C7 C2 -0.3(3)
C7 C2 C3 C4 0.0(2)
C8 Si1 C2 C3 -141.07(12)
C8 Si1 C2 C7 40.46(15)
C8 Si1 O14 C15 50.89(14)
C8 Si1 C39 C40 -47.22(13)
C8 Si1 C39 C41 -165.29(10)
C8 Si1 C39 C42 75.83(12)
C8 C9 C10 C11 0.3(2)
C9 C8 C13 C12 1.2(2)
C9 C10 C11 C12 0.7(2)
C10 C11 C12 C13 -0.8(2)
C11 C12 C13 C8 -0.2(2)
C13 C8 C9 C10 -1.2(2)
O14 Si1 C2 C3 -21.30(13)
O14 Si1 C2 C7 160.22(12)
O14 Si1 C8 C9 90.97(14)
O14 Si1 C8 C13 -86.93(12)
O14 Si1 C39 C40 -168.37(11)
O14 Si1 C39 C41 73.55(11)
O14 Si1 C39 C42 -45.33(12)
O14 C15 C16 O17 84.70(14)
O14 C15 C16 C23 -164.96(12)
O14 C15 C16 C28 -40.88(18)
C15 C16 O17 N18 -165.77(11)
C15 C16 C23 C20 -168.45(12)
C15 C16 C23 O24 11.5(2)
C15 C16 C28 C27 175.09(14)
C16 O17 N18 C19 -19.76(15)
C16 O17 N18 C29 114.93(13)
O17 C16 C23 C20 -54.58(13)
O17 C16 C23 O24 125.39(15)
O17 C16 C28 C27 52.20(18)
O17 N18 C19 C20 -47.55(14)
O17 N18 C19 C25 -167.52(12)
O17 N18 C19 C27 65.38(14)
O17 N18 C29 O30 -159.46(14)
O17 N18 C29 O31 26.72(17)
N18 C19 C20 O21 -160.69(12)
N18 C19 C20 C22 -90.17(16)
N18 C19 C20 C23 64.29(14)
N18 C19 C25 O26 -95.14(17)
N18 C19 C27 C28 -52.85(18)
N18 C29 O31 C32 172.56(13)
C19 N18 C29 O30 -28.6(2)
C19 N18 C29 O31 157.61(12)
C19 C20 O21 C22 115.83(15)
C19 C20 C22 O21 -103.95(15)
C19 C20 C23 C16 -10.33(16)
C19 C20 C23 O24 169.70(14)
C19 C27 C28 C16 -4.1(2)
C20 C19 C25 O26 149.18(14)
C20 C19 C27 C28 57.32(18)
O21 C20 C23 C16 -146.47(12)
O21 C20 C23 O24 33.6(2)
C22 C20 C23 C16 145.64(13)
C22 C20 C23 O24 -34.3(2)
C23 C16 O17 N18 74.85(13)
C23 C16 C28 C27 -56.82(18)
C23 C20 O21 C22 -110.54(15)
C23 C20 C22 O21 103.35(15)
C25 C19 C20 O21 -39.73(17)
C25 C19 C20 C22 30.8(2)
C25 C19 C20 C23 -174.75(12)
C25 C19 C27 C28 -177.80(15)
C27 C19 C20 O21 88.07(15)
C27 C19 C20 C22 158.59(13)
C27 C19 C20 C23 -46.95(16)
C27 C19 C25 O26 26.1(2)
C28 C16 O17 N18 -37.57(15)
C28 C16 C23 C20 62.18(15)
C28 C16 C23 O24 -117.85(17)
C29 N18 C19 C20 -178.97(12)
C29 N18 C19 C25 61.06(18)
C29 N18 C19 C27 -66.04(16)
C29 O31 C32 C33 -161.78(14)
O30 C29 O31 C32 -1.2(2)
O31 C32 C33 C34 69.8(2)
O31 C32 C33 C38 -112.86(18)
C32 C33 C34 C35 176.50(17)
C32 C33 C38 C37 -176.53(17)
C33 C34 C35 C36 0.2(3)
C34 C33 C38 C37 0.9(3)
C34 C35 C36 C37 0.5(3)
C35 C36 C37 C38 -0.5(3)
C36 C37 C38 C33 -0.2(3)
C38 C33 C34 C35 -0.9(3)
C39 Si1 C2 C3 91.87(13)
C39 Si1 C2 C7 -86.61(14)
C39 Si1 C8 C9 -26.54(15)
C39 Si1 C8 C13 155.57(11)
C39 Si1 O14 C15 175.20(12)
